data_1561706
loop_
_publ_author_name
'Nguyen, Vu T.'
'Haug, Graham C.'
'Nguyen, Viet D.'
'Vuong, Ngan T. H.'
'Arman, Hadi D.'
'Larionov, Oleg V.'

_publ_section_title
;
 Photocatalytic decarboxylative amidosulfonation enables direct
 transformation of carboxylic acids to sulfonamides
;
_journal_name_full 'Chemical Science'
_journal_paper_doi 10.1039/D1SC01389K
_journal_year 2021
_chemical_formula_moiety 'C9 H11 N3 O3 S2'
_chemical_formula_sum 'C9 H11 N3 O3 S2'
_chemical_formula_weight 273.33
_space_group_crystal_system triclinic
_space_group_IT_number 2
_space_group_name_Hall '-P 1'
_space_group_name_H-M_alt 'P -1'
_atom_sites_solution_hydrogens geom
_atom_sites_solution_primary dual
_audit_creation_date 2020-09-29
_audit_creation_method
;
Olex2 1.3-ac4
(compiled 2019.10.09 svn.r3662 for Rigaku Oxford Diffraction, GUI svn.r5959)
;
_audit_update_record
;
2020-11-05 deposited with the CCDC.	2021-04-06 downloaded from the CCDC.
;
_cell_angle_alpha 83.542(3)
_cell_angle_beta 88.913(2)
_cell_angle_gamma 82.753(2)
_cell_formula_units_Z 2
_cell_length_a 5.49570(10)
_cell_length_b 5.8614(2)
_cell_length_c 18.6487(6)
_cell_measurement_reflns_used 5028
_cell_measurement_temperature 99.98(10)
_cell_measurement_theta_max 74.5980
_cell_measurement_theta_min 2.3880
_cell_volume 592.13(3)
_computing_cell_refinement 'CrysAlisPro 1.171.40.63a (Rigaku OD, 2019)'
_computing_data_collection 'CrysAlisPro 1.171.40.63a (Rigaku OD, 2019)'
_computing_data_reduction 'CrysAlisPro 1.171.40.63a (Rigaku OD, 2019)'
_computing_molecular_graphics 'Olex2 1.3-ac4 (Dolomanov et al., 2009)'
_computing_publication_material 'Olex2 1.3-ac4 (Dolomanov et al., 2009)'
_computing_structure_refinement 'ShelXL 2018/3 (Sheldrick, 2015)'
_computing_structure_solution 'SHELXT 2018/2 (Sheldrick, 2018)'
_diffrn_ambient_environment N~2~
_diffrn_ambient_temperature 99.98(10)
_diffrn_detector 'Hybrid Pixel Array Detector'
_diffrn_detector_area_resol_mean 10.0000
_diffrn_detector_type HyPix
_diffrn_measured_fraction_theta_full 0.997
_diffrn_measured_fraction_theta_max 0.946
_diffrn_measurement_details
;
List of Runs (angles in degrees, time in seconds):

  # Type    Start    End  Width  t~exp~   \w     \q     \k     \f   Frames
#--------------------------------------------------------------------------
  1  \w   -119.00 -73.00   0.50    0.05    --  -46.62-125.00 143.00   92
  2  \w   -101.00 -23.00   0.50    0.05    --  -46.62 145.00  28.00  156
  3  \w   -119.00 -60.00   0.50    0.05    --  -46.62-145.00 -22.00  118
  4  \w    -86.00 -13.00   0.50    0.05    --  -46.62 125.00-137.00  146
  5  \w     45.00 107.00   0.50    0.05    --   46.62-145.00 -22.00  124
  6  \w     34.00  95.00   0.50    0.05    --   46.62-125.00 143.00  122
  7  \w   -160.00 -73.00   0.50    0.14    --  -88.50-125.00 143.00  174
  8  \w   -152.00 -60.00   0.50    0.14    --  -88.50-145.00 -22.00  184
  9  \w    -86.00 -15.00   0.50    0.14    --  -88.50 125.00-137.00  142
 10  \w   -101.00 -23.00   0.50    0.14    --  -88.50 145.00  28.00  156
 11  \w     34.00 111.00   0.50    0.14    --  106.69-125.00 143.00  154
 12  \w     95.00 178.00   0.50    0.14    --  106.69 125.00-137.00  166
 13  \w     45.00 126.00   0.50    0.14    --  106.69-145.00 -22.00  162
 14  \w     81.00 170.00   0.50    0.14    --  106.69 145.00  28.00  178
 15  \w   -119.00 -83.00   0.50    0.05    --  -46.62 -57.00-120.00   72
 16  \w   -119.00 -83.00   0.50    0.05    --  -46.62 -57.00-150.00   72
 17  \w    -30.00  29.00   0.50    0.05    --  -46.62  19.00   0.00  118
 18  \w   -119.00 -83.00   0.50    0.05    --  -46.62 -57.00 -90.00   72
 19  \w    -30.00  29.00   0.50    0.05    --  -46.62  19.00 150.00  118
 20  \w   -160.00-101.00   0.50    0.14    --  -88.50 -77.00-180.00  118
 21  \w   -160.00-101.00   0.50    0.14    --  -88.50 -77.00 150.00  118
 22  \w   -160.00 -91.00   0.50    0.14    --  -88.50 -61.00 150.00  138
 23  \w    -51.00 -16.00   0.50    0.14    --  -88.50  45.00  60.00   70
 24  \w   -163.00 -73.00   0.50    0.14    --  -88.50 -30.00-180.00  180
 25  \w    -51.00 -16.00   0.50    0.14    --  -88.50  45.00  90.00   70
 26  \w    -51.00 -16.00   0.50    0.14    --  -88.50  45.00   0.00   70
 27  \w     34.00 105.00   0.50    0.14    --  106.69 -94.00 -30.00  142
 28  \w     34.00  71.00   0.50    0.14    --  106.69 -61.00  30.00   74
 29  \w     34.00 101.00   0.50    0.14    --  106.69 -77.00 120.00  134
 30  \w     34.00  71.00   0.50    0.14    --  106.69 -61.00 -90.00   74
 31  \w     89.00 178.00   0.50    0.14    --  106.69  15.00-120.00  178
 32  \w     95.00 178.00   0.50    0.14    --  106.69 125.00 150.00  166
 33  \w     34.00  71.00   0.50    0.14    --  106.69 -61.00-150.00   74
 34  \w     34.00 111.00   0.50    0.14    --  106.69-125.00-120.00  154
 35  \w     89.00 178.00   0.50    0.14    --  106.69  15.00   0.00  178
 36  \w     34.00 101.00   0.50    0.14    --  106.69 -77.00 -30.00  134
 37  \w     34.00  71.00   0.50    0.14    --  106.69 -61.00 120.00   74
 38  \w     34.00  71.00   0.50    0.14    --  106.69 -61.00-180.00   74
 39  \w     32.00 121.00   0.50    0.05    --   46.62  37.00 120.00  178
 40  \w     32.00 121.00   0.50    0.05    --   46.62  37.00 -60.00  178
 41  \w     32.00 121.00   0.50    0.05    --   46.62  37.00-150.00  178
 42  \w     32.00 121.00   0.50    0.05    --   46.62  37.00  30.00  178
;
_diffrn_measurement_device 'four-circle diffractometer'
_diffrn_measurement_device_type 'XtaLAB Synergy, Dualflex, HyPix'
_diffrn_measurement_method '\w scans'
_diffrn_orient_matrix_type 'CrysAlisPro convention (1999,Acta A55,543-557)'
_diffrn_orient_matrix_UB_11 -0.0087525000
_diffrn_orient_matrix_UB_12 -0.0507449000
_diffrn_orient_matrix_UB_13 0.0828138000
_diffrn_orient_matrix_UB_21 0.2693399000
_diffrn_orient_matrix_UB_22 0.0448547000
_diffrn_orient_matrix_UB_23 0.0041722000
_diffrn_orient_matrix_UB_31 -0.0850459000
_diffrn_orient_matrix_UB_32 0.2578511000
_diffrn_orient_matrix_UB_33 0.0060321000
_diffrn_radiation_monochromator mirror
_diffrn_radiation_probe x-ray
_diffrn_radiation_type 'Cu K\a'
_diffrn_radiation_wavelength 1.54184
_diffrn_reflns_av_R_equivalents 0.0479
_diffrn_reflns_av_unetI/netI 0.0327
_diffrn_reflns_Laue_measured_fraction_full 0.997
_diffrn_reflns_Laue_measured_fraction_max 0.946
_diffrn_reflns_limit_h_max 6
_diffrn_reflns_limit_h_min -6
_diffrn_reflns_limit_k_max 7
_diffrn_reflns_limit_k_min -5
_diffrn_reflns_limit_l_max 23
_diffrn_reflns_limit_l_min -23
_diffrn_reflns_number 11016
_diffrn_reflns_point_group_measured_fraction_full 0.997
_diffrn_reflns_point_group_measured_fraction_max 0.946
_diffrn_reflns_theta_full 67.684
_diffrn_reflns_theta_max 76.591
_diffrn_reflns_theta_min 4.773
_diffrn_source 'micro-focus sealed X-ray tube'
_diffrn_source_type 'PhotonJet (Cu) X-ray Source'
_exptl_absorpt_coefficient_mu 4.116
_exptl_absorpt_correction_T_max 1.000
_exptl_absorpt_correction_T_min 0.568
_exptl_absorpt_correction_type gaussian
_exptl_absorpt_process_details
;
CrysAlisPro 1.171.40.63a (Rigaku Oxford Diffraction, 2019)
Numerical absorption correction based on gaussian integration over
			a multifaceted crystal model
Empirical absorption correction using spherical harmonics,
 implemented in SCALE3 ABSPACK scaling algorithm.
;
_exptl_crystal_colour 'clear colourless'
_exptl_crystal_colour_lustre clear
_exptl_crystal_colour_primary colourless
_exptl_crystal_density_diffrn 1.533
_exptl_crystal_description plate
_exptl_crystal_F_000 284
_exptl_crystal_size_max 0.159
_exptl_crystal_size_mid 0.104
_exptl_crystal_size_min 0.022
_refine_diff_density_max 0.634
_refine_diff_density_min -0.495
_refine_diff_density_rms 0.072
_refine_ls_extinction_method none
_refine_ls_goodness_of_fit_ref 1.080
_refine_ls_hydrogen_treatment constr
_refine_ls_matrix_type full
_refine_ls_number_parameters 155
_refine_ls_number_reflns 2363
_refine_ls_number_restraints 0
_refine_ls_restrained_S_all 1.080
_refine_ls_R_factor_all 0.0396
_refine_ls_R_factor_gt 0.0375
_refine_ls_shift/su_max 0.000
_refine_ls_shift/su_mean 0.000
_refine_ls_structure_factor_coef Fsqd
_refine_ls_weighting_details 'w=1/[\s^2^(Fo^2^)+(0.0550P)^2^+0.3000P] where P=(Fo^2^+2Fc^2^)/3'
_refine_ls_weighting_scheme calc
_refine_ls_wR_factor_gt 0.0985
_refine_ls_wR_factor_ref 0.1002
_reflns_Friedel_coverage 0.000
_reflns_number_gt 2181
_reflns_number_total 2363
_reflns_threshold_expression 'I > 2\s(I)'
_cod_data_source_file d1sc01389k2.cif
_cod_data_source_block hpd223b
_cod_database_code 1561706
_shelx_shelxl_version_number 2018/3
_chemical_oxdiff_formula 'C H N O S'
_chemical_oxdiff_usercomment thiophene
_shelx_space_group_comment
;
The symmetry employed for this shelxl refinement is uniquely defined
by the following loop, which should always be used as a source of
symmetry information in preference to the above space-group names.
They are only intended as comments.
;
_reflns_odcompleteness_completeness 100.00
_reflns_odcompleteness_iscentric 1
_reflns_odcompleteness_theta 66.97
_olex2_refinement_description
;
1. Fixed Uiso
 At 1.2 times of:
  All C(H) groups, All C(H,H) groups
 At 1.5 times of:
  All C(H,H,H) groups
2.a Secondary CH2 refined with riding coordinates:
 C1(H1A,H1B), C2(H2A,H2B), C3(H3A,H3B)
2.b Aromatic/amide H refined with riding coordinates:
 C6(H6), C7(H7)
2.c Idealised Me refined as rotating group:
 C9(H9A,H9B,H9C)
;
_olex2_exptl_crystal_mounting_method 'nylon loop'
_olex2_submission_special_instructions 'No special instructions were received'
_oxdiff_exptl_absorpt_empirical_details
;
Empirical correction (ABSPACK) includes:
- Absorption correction using spherical harmonics
- Frame scaling
;
_oxdiff_exptl_absorpt_empirical_full_max 1.450
_oxdiff_exptl_absorpt_empirical_full_min 0.713

loop_
_space_group_symop_operation_xyz
'x, y, z'
'-x, -y, -z'

loop_
_atom_site_label
_atom_site_type_symbol
_atom_site_fract_x
_atom_site_fract_y
_atom_site_fract_z
_atom_site_U_iso_or_equiv
_atom_site_adp_type
_atom_site_occupancy
_atom_site_site_symmetry_order
_atom_site_calc_flag
_atom_site_refinement_flags_posn
_atom_site_refinement_flags_adp
_atom_site_refinement_flags_occupancy
_atom_site_disorder_assembly
_atom_site_disorder_group
S1 S 0.50953(7) -0.20512(7) 0.39480(2) 0.02036(15) Uani 1 1 d . . . . .
S2 S 0.35135(8) 0.78749(8) 0.11590(2) 0.02390(15) Uani 1 1 d . . . . .
O2 O 0.6706(2) -0.2000(2) 0.45415(7) 0.0248(3) Uani 1 1 d . . . . .
O3 O 0.4626(2) 0.3345(2) 0.20646(7) 0.0266(3) Uani 1 1 d . . . . .
O1 O 0.5897(2) -0.3345(2) 0.33642(7) 0.0283(3) Uani 1 1 d . . . . .
N2 N 0.1980(3) -0.2838(3) 0.48916(9) 0.0214(3) Uani 1 1 d . . . . .
N3 N 0.1288(3) -0.2578(3) 0.54500(9) 0.0265(4) Uani 1 1 d . . . . .
N1 N 0.2593(3) -0.3291(3) 0.42648(9) 0.0246(3) Uani 1 1 d . . . . .
C1 C 0.3895(3) 0.0813(3) 0.36157(10) 0.0211(4) Uani 1 1 d . . . . .
H1A H 0.325066 0.163600 0.401528 0.025 Uiso 1 1 calc R U . . .
H1B H 0.520387 0.161004 0.339057 0.025 Uiso 1 1 calc R U . . .
C6 C -0.0575(3) 0.7881(3) 0.18407(10) 0.0217(4) Uani 1 1 d . . . . .
H6 H -0.183454 0.744478 0.214562 0.026 Uiso 1 1 calc R U . . .
C5 C 0.1642(3) 0.6532(3) 0.17817(10) 0.0212(4) Uani 1 1 d . . . . .
C2 C 0.1863(3) 0.0843(3) 0.30675(10) 0.0229(4) Uani 1 1 d . . . . .
H2A H 0.052525 0.010639 0.329976 0.027 Uiso 1 1 calc R U . . .
H2B H 0.248991 -0.004523 0.268040 0.027 Uiso 1 1 calc R U . . .
C7 C -0.0736(3) 0.9992(3) 0.13904(10) 0.0247(4) Uani 1 1 d . . . . .
H7 H -0.211150 1.109782 0.136968 0.030 Uiso 1 1 calc R U . . .
C3 C 0.0889(3) 0.3297(3) 0.27494(10) 0.0224(4) Uani 1 1 d . . . . .
H3A H -0.070184 0.327771 0.253523 0.027 Uiso 1 1 calc R U . . .
H3B H 0.066283 0.428319 0.313571 0.027 Uiso 1 1 calc R U . . .
C4 C 0.2570(3) 0.4317(3) 0.21841(10) 0.0219(4) Uani 1 1 d . . . . .
C8 C 0.1327(3) 1.0247(3) 0.09886(10) 0.0241(4) Uani 1 1 d . . . . .
C9 C 0.1815(4) 1.2244(4) 0.04522(11) 0.0311(4) Uani 1 1 d . . . . .
H9A H 0.340238 1.267449 0.054023 0.047 Uiso 1 1 calc R U . . .
H9B H 0.058400 1.353420 0.050015 0.047 Uiso 1 1 calc R U . . .
H9C H 0.177214 1.180216 -0.002731 0.047 Uiso 1 1 calc R U . . .

loop_
_atom_site_aniso_label
_atom_site_aniso_U_11
_atom_site_aniso_U_22
_atom_site_aniso_U_33
_atom_site_aniso_U_23
_atom_site_aniso_U_13
_atom_site_aniso_U_12
S1 0.0170(2) 0.0206(2) 0.0227(3) -0.00185(17) 0.00181(16) -0.00010(16)
S2 0.0188(2) 0.0259(3) 0.0269(3) -0.00313(18) 0.00338(17) -0.00318(17)
O2 0.0188(6) 0.0274(7) 0.0272(7) -0.0007(5) -0.0020(5) -0.0010(5)
O3 0.0202(6) 0.0289(7) 0.0293(7) -0.0048(6) 0.0026(5) 0.0030(5)
O1 0.0288(7) 0.0267(7) 0.0276(7) -0.0045(6) 0.0042(6) 0.0040(5)
N2 0.0168(7) 0.0195(7) 0.0279(9) -0.0002(6) -0.0005(6) -0.0038(6)
N3 0.0217(8) 0.0284(9) 0.0293(9) -0.0025(7) 0.0025(6) -0.0040(6)
N1 0.0248(8) 0.0259(8) 0.0242(8) -0.0041(6) 0.0028(6) -0.0065(6)
C1 0.0189(8) 0.0190(9) 0.0251(9) -0.0026(7) -0.0004(7) -0.0011(6)
C6 0.0173(8) 0.0252(9) 0.0230(9) -0.0050(7) -0.0003(7) -0.0017(7)
C5 0.0175(8) 0.0251(9) 0.0218(9) -0.0055(7) 0.0001(7) -0.0030(7)
C2 0.0198(8) 0.0225(9) 0.0262(10) -0.0025(7) -0.0019(7) -0.0018(7)
C7 0.0217(9) 0.0251(9) 0.0268(10) -0.0045(7) -0.0027(7) 0.0012(7)
C3 0.0176(8) 0.0242(9) 0.0244(9) -0.0021(7) -0.0003(7) 0.0002(7)
C4 0.0189(8) 0.0242(9) 0.0233(9) -0.0073(7) -0.0019(7) -0.0011(7)
C8 0.0252(9) 0.0234(9) 0.0242(9) -0.0043(7) -0.0030(7) -0.0028(7)
C9 0.0382(11) 0.0278(10) 0.0276(10) -0.0002(8) -0.0001(8) -0.0085(8)

loop_
_atom_type_symbol
_atom_type_description
_atom_type_scat_dispersion_real
_atom_type_scat_dispersion_imag
_atom_type_scat_source
C C 0.0181 0.0091 'International Tables Vol C Tables 4.2.6.8 and 6.1.1.4'
H H 0.0000 0.0000 'International Tables Vol C Tables 4.2.6.8 and 6.1.1.4'
N N 0.0311 0.0180 'International Tables Vol C Tables 4.2.6.8 and 6.1.1.4'
O O 0.0492 0.0322 'International Tables Vol C Tables 4.2.6.8 and 6.1.1.4'
S S 0.3331 0.5567 'International Tables Vol C Tables 4.2.6.8 and 6.1.1.4'

loop_
_exptl_crystal_face_index_h
_exptl_crystal_face_index_k
_exptl_crystal_face_index_l
_exptl_crystal_face_perp_dist
0 4 3 0.0545
3 2 4 0.0545
0 -4 -3 0.0489
-3 -2 -4 0.0624
-1 -1 11 0.0168
1 1 -11 0.0056

loop_
_geom_angle_atom_site_label_1
_geom_angle_atom_site_label_2
_geom_angle_atom_site_label_3
_geom_angle
_geom_angle_site_symmetry_1
_geom_angle_site_symmetry_3
_geom_angle_publ_flag
O2 S1 N1 108.61(8) . . ?
O2 S1 C1 109.55(8) . . ?
O1 S1 O2 120.11(8) . . ?
O1 S1 N1 102.74(8) . . ?
O1 S1 C1 110.28(9) . . ?
N1 S1 C1 104.18(8) . . ?
C8 S2 C5 91.91(9) . . ?
N3 N2 N1 173.68(17) . . ?
N2 N1 S1 112.92(12) . . ?
S1 C1 H1A 109.3 . . ?
S1 C1 H1B 109.3 . . ?
H1A C1 H1B 108.0 . . ?
C2 C1 S1 111.56(12) . . ?
C2 C1 H1A 109.3 . . ?
C2 C1 H1B 109.3 . . ?
C5 C6 H6 123.5 . . ?
C5 C6 C7 112.92(17) . . ?
C7 C6 H6 123.5 . . ?
C6 C5 S2 110.75(14) . . ?
C6 C5 C4 129.55(17) . . ?
C4 C5 S2 119.62(13) . . ?
C1 C2 H2A 109.2 . . ?
C1 C2 H2B 109.2 . . ?
C1 C2 C3 112.26(15) . . ?
H2A C2 H2B 107.9 . . ?
C3 C2 H2A 109.2 . . ?
C3 C2 H2B 109.2 . . ?
C6 C7 H7 123.4 . . ?
C8 C7 C6 113.12(17) . . ?
C8 C7 H7 123.4 . . ?
C2 C3 H3A 108.9 . . ?
C2 C3 H3B 108.9 . . ?
H3A C3 H3B 107.8 . . ?
C4 C3 C2 113.17(15) . . ?
C4 C3 H3A 108.9 . . ?
C4 C3 H3B 108.9 . . ?
O3 C4 C5 121.04(17) . . ?
O3 C4 C3 121.99(17) . . ?
C5 C4 C3 116.96(15) . . ?
C7 C8 S2 111.30(15) . . ?
C7 C8 C9 128.11(18) . . ?
C9 C8 S2 120.59(15) . . ?
C8 C9 H9A 109.5 . . ?
C8 C9 H9B 109.5 . . ?
C8 C9 H9C 109.5 . . ?
H9A C9 H9B 109.5 . . ?
H9A C9 H9C 109.5 . . ?
H9B C9 H9C 109.5 . . ?

loop_
_geom_bond_atom_site_label_1
_geom_bond_atom_site_label_2
_geom_bond_distance
_geom_bond_site_symmetry_2
_geom_bond_publ_flag
S1 O2 1.4355(14) . ?
S1 O1 1.4275(14) . ?
S1 N1 1.7008(16) . ?
S1 C1 1.7720(18) . ?
S2 C5 1.7262(18) . ?
S2 C8 1.7237(19) . ?
O3 C4 1.228(2) . ?
N2 N3 1.122(2) . ?
N2 N1 1.258(2) . ?
C1 H1A 0.9700 . ?
C1 H1B 0.9700 . ?
C1 C2 1.525(2) . ?
C6 H6 0.9300 . ?
C6 C5 1.376(2) . ?
C6 C7 1.409(3) . ?
C5 C4 1.462(3) . ?
C2 H2A 0.9700 . ?
C2 H2B 0.9700 . ?
C2 C3 1.527(2) . ?
C7 H7 0.9300 . ?
C7 C8 1.362(3) . ?
C3 H3A 0.9700 . ?
C3 H3B 0.9700 . ?
C3 C4 1.511(3) . ?
C8 C9 1.500(3) . ?
C9 H9A 0.9600 . ?
C9 H9B 0.9600 . ?
C9 H9C 0.9600 . ?

loop_
_geom_torsion_atom_site_label_1
_geom_torsion_atom_site_label_2
_geom_torsion_atom_site_label_3
_geom_torsion_atom_site_label_4
_geom_torsion
_geom_torsion_site_symmetry_1
_geom_torsion_site_symmetry_2
_geom_torsion_site_symmetry_3
_geom_torsion_site_symmetry_4
_geom_torsion_publ_flag
S1 C1 C2 C3 -177.34(12) . . . . ?
S2 C5 C4 O3 -3.1(2) . . . . ?
S2 C5 C4 C3 176.78(13) . . . . ?
O2 S1 N1 N2 34.05(15) . . . . ?
O2 S1 C1 C2 -170.77(12) . . . . ?
O1 S1 N1 N2 162.28(13) . . . . ?
O1 S1 C1 C2 54.90(15) . . . . ?
N1 S1 C1 C2 -54.73(14) . . . . ?
C1 S1 N1 N2 -82.65(15) . . . . ?
C1 C2 C3 C4 77.2(2) . . . . ?
C6 C5 C4 O3 -179.45(18) . . . . ?
C6 C5 C4 C3 0.5(3) . . . . ?
C6 C7 C8 S2 0.1(2) . . . . ?
C6 C7 C8 C9 179.75(18) . . . . ?
C5 S2 C8 C7 -0.37(15) . . . . ?
C5 S2 C8 C9 179.92(16) . . . . ?
C5 C6 C7 C8 0.4(2) . . . . ?
C2 C3 C4 O3 -8.0(3) . . . . ?
C2 C3 C4 C5 172.10(15) . . . . ?
C7 C6 C5 S2 -0.7(2) . . . . ?
C7 C6 C5 C4 175.91(18) . . . . ?
C8 S2 C5 C6 0.59(15) . . . . ?
C8 S2 C5 C4 -176.37(15) . . . . ?

loop_
_exptl_oxdiff_crystal_face_indexfrac_h
_exptl_oxdiff_crystal_face_indexfrac_k
_exptl_oxdiff_crystal_face_indexfrac_l
_exptl_oxdiff_crystal_face_x
_exptl_oxdiff_crystal_face_y
_exptl_oxdiff_crystal_face_z
-0.2557 3.7092 2.5819 0.0278 0.1083 0.9937
3.0886 1.9513 4.2487 0.2258 0.9371 0.2661
0.2152 -3.7162 -2.6235 -0.0306 -0.1197 -0.9923
-3.2565 -1.5254 -4.0765 -0.2317 -0.9625 -0.1410
-0.9411 -0.6086 11.2679 0.9723 -0.2337 -0.0089
0.9411 0.6086 -11.2679 -0.9723 0.2337 0.0089
